data_1551422
loop_
_publ_author_name
'Sihai Yang'
'Junliang Sun'
'Anibal J. Ramirez-Cuesta'
'Samantha K. Callear'
'William I. F. David'
'Daniel P. Anderson'
'Ruth Newby'
'Alexander J. Blake'
'Julia E. Parker'
'Chiu C. Tang'
'Martin Schroder'

_publ_section_title
;
 Selectivity and direct visualization of carbon dioxide and sulfur dioxide
 in a decorated porous host
;
_journal_name_full 'Nature Chemistry'
_journal_page_first 887
_journal_page_last 894
_journal_paper_doi 10.1038/nchem.1457
_journal_volume 4
_journal_year 2012
_chemical_formula_moiety '[Al2 (OH)2 (C16 H6 O8)],(S O2)4'
_chemical_formula_sum 'C16 H8 Al2 O18 S4'
_chemical_formula_weight 670.46
_space_group_IT_number 98
_space_group_name_Hall 'I 4bw 2bw'
_space_group_name_H-M_alt 'I 41 2 2'
_symmetry_space_group_name_H-M 'I 41 2 2'
_cell_angle_alpha 90
_cell_angle_beta 90
_cell_angle_gamma 90
_cell_formula_units_Z 4
_cell_length_a 14.84741(10)
_cell_length_b 14.84741(10)
_cell_length_c 11.805642(82)
_cell_measurement_temperature 273(2)
_cell_volume 2602.50(3)
_diffrn_ambient_temperature 273(2)
_diffrn_radiation_wavelength 0.826126
_cod_data_source_file nchem.1457-s4.cif
_cod_data_source_block NOTT-300-4SO2
_cod_original_cell_volume 2602.502(41)
_cod_database_code 1551422

loop_
_symmetry_equiv_pos_as_xyz
'-x+1/2, -y+1/2, z+1/2'
'-x+1/2, y, -z-1/4'
'-y, -x, -z'
'-y, x+1/2, z+1/4'
'y+1/2, -x, z-1/4'
'y+1/2, x+1/2, -z+1/2'
'x, -y+1/2, -z+1/4'
'x, y, z'
'-x, -y, z'
'-x, y+1/2, -z+1/4'
'-y+1/2, -x+1/2, -z+1/2'
'-y+1/2, x, z-1/4'
'y, -x+1/2, z+1/4'
'y, x, -z'
'x+1/2, -y, -z-1/4'
'x+1/2, y+1/2, z+1/2'

loop_
_atom_site_label
_atom_site_type_symbol
_atom_site_symmetry_multiplicity
_atom_site_fract_x
_atom_site_fract_y
_atom_site_fract_z
_atom_site_occupancy
_atom_site_B_iso_or_equiv
AL Al 8 1.306676(42) -0.306676(42) 0.5 1 0.83(11)
O1 O 8 0.75093(11) 0.25 0.625 1 0.50(11)
O2 O 16 0.876796(76) 0.121693(83) 1.102806(85) 1 0.50(11)
O3 O 16 0.896341(74) 0.213647(71) 0.25360(13) 1 0.50(11)
C1 C 16 0.85735(12) 0.09466(13) 0.79858(16) 1 0.90(12)
C2 C 16 0.53958(11) 0.430836(69) 0.759581(85) 1 0.90(12)
C3 C 8 0.5 0.5 0.694407(95) 1 0.90(12)
C4 C 16 0.540050(68) 0.429602(51) 0.878113(85) 1 0.90(12)
C5 C 8 0.5 0.5 0.936934(93) 1 0.90(12)
H3 H 8 0.5 0.5 0.61250(66) 1 1.09(14)
H4 H 16 0.57318 0.38162 0.90735 1 1.09(14)
HO H 16 0.80938(65) 0.2737(13) 0.6182(19) 0.5 0.75(17)
S1 S 16 0.06251837 0.2578892 -0.415951 0.5000(13) 15.05(19)
O1S O 16 -0.03613025 0.2431801 -0.4162927 0.5000(13) 5.76(17)
O2S O 16 0.1102988 0.2508856 -0.5257058 0.5000(13) 39.36(81)
S2 S 16 0.1031495 0.1848618 -0.03757309 0.5000(13) 18.31(20)
O3S O 16 0.1176968 0.2392131 -0.143103 0.5000(13) 38.43(84)
O4S O 16 0.1230689 0.2425372 0.06369239 0.5000(13) 24.44(43)
